data_4501558
loop_
_publ_author_name
'Yang, Jin'
'Wu, Biao'
'Zhuge, Fuyu'
'Liang, Jianjun'
'Jia, Chuandong'
'Wang, Yao-Yu'
'Tang, Ning'
'Yang, Xiao-Juan'
'Shi, Qi-Zhen'

_publ_section_title
;
 Coordination Networks from Zero-Dimensional Metallomacrocycle,
 One-Dimensional Chain to Two-Dimensional Sheet Based on a Ditopic
 Diiminopyridine Ligand and Group 12 Metals
;
_journal_issue 5
_journal_name_full 'Crystal Growth &amp; Design'
_journal_page_first 2331
_journal_paper_doi 10.1021/cg100093n
_journal_volume 10
_journal_year 2010
_chemical_formula_sum 'C43 H49 I2 N5 Zn'
_chemical_formula_weight 955.04
_chemical_name_systematic
; 
 ? 
;
_space_group_IT_number 2
_symmetry_cell_setting triclinic
_symmetry_space_group_name_Hall '-P 1'
_symmetry_space_group_name_H-M 'P -1'
_atom_sites_solution_hydrogens geom
_atom_sites_solution_primary direct
_atom_sites_solution_secondary difmap
_audit_creation_method SHELXL-97
_cell_angle_alpha 106.025(3)
_cell_angle_beta 92.531(3)
_cell_angle_gamma 99.213(3)
_cell_formula_units_Z 2
_cell_length_a 8.799(2)
_cell_length_b 17.294(4)
_cell_length_c 17.334(4)
_cell_measurement_temperature 293(2)
_cell_volume 2491.6(10)
_computing_cell_refinement 'Bruker SMART'
_computing_data_collection 'Bruker SMART APEX II'
_computing_data_reduction 'Bruker SAINT'
_computing_structure_refinement 'SHELXL-97 (Sheldrick, 2008)'
_computing_structure_solution 'SHELXS-97 (Sheldrick, 2008)'
_diffrn_ambient_temperature 293(2)
_diffrn_measured_fraction_theta_full 0.979
_diffrn_measured_fraction_theta_max 0.943
_diffrn_radiation_monochromator graphite
_diffrn_radiation_source 'fine-focus sealed tube'
_diffrn_radiation_type MoK\a
_diffrn_radiation_wavelength 0.71073
_diffrn_reflns_av_R_equivalents 0.0406
_diffrn_reflns_av_sigmaI/netI 0.0798
_diffrn_reflns_limit_h_max 11
_diffrn_reflns_limit_h_min -11
_diffrn_reflns_limit_k_max 22
_diffrn_reflns_limit_k_min -22
_diffrn_reflns_limit_l_max 22
_diffrn_reflns_limit_l_min -20
_diffrn_reflns_number 20266
_diffrn_reflns_theta_full 25.00
_diffrn_reflns_theta_max 28.02
_diffrn_reflns_theta_min 1.98
_exptl_absorpt_coefficient_mu 1.761
_exptl_absorpt_correction_T_max 0.9171
_exptl_absorpt_correction_T_min 0.7196
_exptl_absorpt_correction_type multi-scan
_exptl_absorpt_process_details SADABS
_exptl_crystal_colour pale-yellow
_exptl_crystal_density_diffrn 1.273
_exptl_crystal_density_method 'not measured'
_exptl_crystal_description block
_exptl_crystal_F_000 956
_exptl_crystal_size_max 0.20
_exptl_crystal_size_mid 0.10
_exptl_crystal_size_min 0.05
_refine_diff_density_max 1.320
_refine_diff_density_min -0.708
_refine_diff_density_rms 0.111
_refine_ls_extinction_method none
_refine_ls_goodness_of_fit_ref 1.007
_refine_ls_hydrogen_treatment constr
_refine_ls_matrix_type full
_refine_ls_number_parameters 460
_refine_ls_number_reflns 11366
_refine_ls_number_restraints 0
_refine_ls_restrained_S_all 1.007
_refine_ls_R_factor_all 0.1425
_refine_ls_R_factor_gt 0.0621
_refine_ls_shift/su_max 0.000
_refine_ls_shift/su_mean 0.000
_refine_ls_structure_factor_coef Fsqd
_refine_ls_weighting_details 'calc w=1/[\s^2^(Fo^2^)+(0.1146P)^2^+0.5895P] where P=(Fo^2^+2Fc^2^)/3'
_refine_ls_weighting_scheme calc
_refine_ls_wR_factor_gt 0.1772
_refine_ls_wR_factor_ref 0.2231
_reflns_number_gt 5505
_reflns_number_total 11366
_reflns_threshold_expression >2sigma(I)
_cod_data_source_file cg100093n_si_002.cif
_cod_data_source_block ZnI2L
_cod_depositor_comments
;
The following automatic conversions were performed:

'_symmetry_cell_setting' value 'Triclinic' changed to 'triclinic'
according to /home/saulius/struct/CIF-dictionaries/cif_core.dic
dictionary named 'cif_core.dic' version 2.4.2 from
2011-04-26.

'_exptl_absorpt_correction_type' value 'Multi-scan'
changed to 'multi-scan' according to
/home/saulius/struct/CIF-dictionaries/cif_core.dic dictionary named
'cif_core.dic' version 2.4.2 from 2011-04-26.

Automatic conversion script
Id: cif_fix_values 1715 2011-07-08 13:25:40Z adriana 
;
_cod_original_sg_symbol_H-M P-1
_cod_database_code 4501558

loop_
_symmetry_equiv_pos_as_xyz
'x, y, z'
'-x, -y, -z'

loop_
_atom_site_label
_atom_site_type_symbol
_atom_site_fract_x
_atom_site_fract_y
_atom_site_fract_z
_atom_site_U_iso_or_equiv
_atom_site_adp_type
_atom_site_occupancy
_atom_site_symmetry_multiplicity
_atom_site_calc_flag
_atom_site_refinement_flags
Zn Zn 0.54435(10) 0.43516(4) 0.27748(4) 0.0525(2) Uani 1 1 d .
I1 I 0.30555(8) 0.49422(4) 0.25145(3) 0.0914(3) Uani 1 1 d .
I2 I 0.53004(10) 0.28526(3) 0.26126(4) 0.0966(3) Uani 1 1 d .
N1 N 0.6351(6) 0.5046(3) 0.3926(3) 0.0480(13) Uani 1 1 d .
N2 N 0.4447(6) 0.9357(3) 0.5876(3) 0.0474(13) Uani 1 1 d .
N3 N 0.2551(6) 1.0678(3) 0.7286(3) 0.0409(12) Uani 1 1 d .
N4 N 0.0831(5) 1.2349(3) 0.8283(3) 0.0407(11) Uani 1 1 d .
N5 N -0.2837(7) 1.4702(3) 1.2114(3) 0.0527(14) Uani 1 1 d .
C1 C 0.7199(8) 0.4779(4) 0.4423(4) 0.0580(18) Uani 1 1 d .
H1A H 0.7424 0.4255 0.4242 0.070 Uiso 1 1 calc R
C2 C 0.7748(9) 0.5244(4) 0.5185(4) 0.065(2) Uani 1 1 d .
H2A H 0.8379 0.5048 0.5503 0.077 Uiso 1 1 calc R
C3 C 0.7361(8) 0.6017(4) 0.5485(4) 0.0560(17) Uani 1 1 d .
H3A H 0.7692 0.6333 0.6011 0.067 Uiso 1 1 calc R
C4 C 0.6472(7) 0.6301(3) 0.4980(4) 0.0415(14) Uani 1 1 d .
C5 C 0.6023(7) 0.5788(3) 0.4218(4) 0.0443(15) Uani 1 1 d .
H5A H 0.5436 0.5979 0.3874 0.053 Uiso 1 1 calc R
C6 C 0.5965(7) 0.7105(3) 0.5244(3) 0.0406(14) Uani 1 1 d .
C7 C 0.6916(7) 0.7789(3) 0.5720(4) 0.0437(14) Uani 1 1 d .
H7A H 0.7909 0.7748 0.5891 0.052 Uiso 1 1 calc R
C8 C 0.6454(8) 0.8541(4) 0.5958(4) 0.0522(17) Uani 1 1 d .
C9 C 0.4966(7) 0.8594(3) 0.5696(4) 0.0453(15) Uani 1 1 d .
C10 C 0.3938(7) 0.7906(4) 0.5198(4) 0.0466(15) Uani 1 1 d .
C11 C 0.4489(7) 0.7173(3) 0.4983(4) 0.0459(15) Uani 1 1 d .
H11A H 0.3844 0.6710 0.4652 0.055 Uiso 1 1 calc R
C12 C 0.7531(10) 0.9290(5) 0.6483(6) 0.092(3) Uani 1 1 d .
H12A H 0.6915 0.9723 0.6643 0.110 Uiso 1 1 calc R
C13 C 0.8786(17) 0.9584(9) 0.5968(9) 0.188(8) Uani 1 1 d .
H13A H 0.9467 1.0064 0.6298 0.281 Uiso 1 1 calc R
H13B H 0.8294 0.9711 0.5524 0.281 Uiso 1 1 calc R
H13C H 0.9370 0.9159 0.5766 0.281 Uiso 1 1 calc R
C14 C 0.819(2) 0.9182(9) 0.7217(8) 0.205(9) Uani 1 1 d .
H14A H 0.7378 0.9055 0.7537 0.307 Uiso 1 1 calc R
H14B H 0.8871 0.9677 0.7515 0.307 Uiso 1 1 calc R
H14C H 0.8764 0.8742 0.7085 0.307 Uiso 1 1 calc R
C15 C 0.2346(8) 0.7958(5) 0.4899(5) 0.068(2) Uani 1 1 d .
H15A H 0.2059 0.8442 0.5268 0.082 Uiso 1 1 calc R
C16 C 0.2288(14) 0.8077(12) 0.4106(9) 0.184(8) Uani 1 1 d .
H16A H 0.3061 0.8535 0.4103 0.276 Uiso 1 1 calc R
H16B H 0.1285 0.8180 0.3970 0.276 Uiso 1 1 calc R
H16C H 0.2480 0.7595 0.3718 0.276 Uiso 1 1 calc R
C17 C 0.1123(11) 0.7235(8) 0.4898(11) 0.165(7) Uani 1 1 d .
H17A H 0.0136 0.7313 0.4704 0.247 Uiso 1 1 calc R
H17B H 0.1079 0.7190 0.5436 0.247 Uiso 1 1 calc R
H17C H 0.1379 0.6744 0.4553 0.247 Uiso 1 1 calc R
C18 C 0.3430(11) 0.9175(4) 0.7123(5) 0.076(2) Uani 1 1 d .
H18A H 0.3809 0.8669 0.6978 0.114 Uiso 1 1 calc R
H18B H 0.2335 0.9067 0.7159 0.114 Uiso 1 1 calc R
H18C H 0.3936 0.9513 0.7634 0.114 Uiso 1 1 calc R
C19 C 0.3756(8) 0.9607(4) 0.6496(4) 0.0489(16) Uani 1 1 d .
C20 C 0.3254(7) 1.0422(3) 0.6618(3) 0.0402(14) Uani 1 1 d .
C21 C 0.3479(8) 1.0855(4) 0.6053(4) 0.0540(17) Uani 1 1 d .
H21A H 0.3955 1.0652 0.5589 0.065 Uiso 1 1 calc R
C22 C 0.2987(9) 1.1582(4) 0.6196(4) 0.064(2) Uani 1 1 d .
H22A H 0.3151 1.1895 0.5839 0.076 Uiso 1 1 calc R
C23 C 0.2245(8) 1.1849(4) 0.6871(4) 0.0509(16) Uani 1 1 d .
H23A H 0.1877 1.2338 0.6967 0.061 Uiso 1 1 calc R
C24 C 0.2045(6) 1.1394(3) 0.7409(3) 0.0381(13) Uani 1 1 d .
C25 C 0.1300(10) 1.1182(4) 0.8752(4) 0.070(2) Uani 1 1 d .
H25A H 0.0803 1.1433 0.9214 0.105 Uiso 1 1 calc R
H25B H 0.2341 1.1155 0.8918 0.105 Uiso 1 1 calc R
H25C H 0.0741 1.0639 0.8498 0.105 Uiso 1 1 calc R
C26 C 0.1324(7) 1.1677(3) 0.8167(4) 0.0428(14) Uani 1 1 d .
C27 C 0.0301(7) 1.2760(3) 0.9020(3) 0.0412(14) Uani 1 1 d .
C28 C 0.1356(7) 1.3239(4) 0.9649(4) 0.0463(15) Uani 1 1 d .
C29 C 0.0817(7) 1.3756(4) 1.0301(4) 0.0497(16) Uani 1 1 d .
H29A H 0.1525 1.4085 1.0724 0.060 Uiso 1 1 calc R
C30 C -0.0739(7) 1.3800(4) 1.0343(4) 0.0432(14) Uani 1 1 d .
C31 C -0.1773(7) 1.3295(4) 0.9720(4) 0.0517(17) Uani 1 1 d .
H31A H -0.2824 1.3297 0.9751 0.062 Uiso 1 1 calc R
C32 C -0.1284(7) 1.2779(4) 0.9044(4) 0.0482(16) Uani 1 1 d .
C33 C -0.2443(9) 1.2253(5) 0.8344(5) 0.077(3) Uani 1 1 d .
H33A H -0.1858 1.2085 0.7876 0.092 Uiso 1 1 calc R
C34 C -0.3175(19) 1.1492(8) 0.8531(11) 0.201(9) Uani 1 1 d .
H34A H -0.3902 1.1163 0.8088 0.301 Uiso 1 1 calc R
H34B H -0.3703 1.1636 0.9009 0.301 Uiso 1 1 calc R
H34C H -0.2391 1.1189 0.8616 0.301 Uiso 1 1 calc R
C35 C -0.3625(12) 1.2694(7) 0.8111(6) 0.117(4) Uani 1 1 d .
H35A H -0.4317 1.2330 0.7670 0.175 Uiso 1 1 calc R
H35B H -0.3122 1.3152 0.7950 0.175 Uiso 1 1 calc R
H35C H -0.4199 1.2884 0.8562 0.175 Uiso 1 1 calc R
C36 C 0.3077(7) 1.3232(4) 0.9646(4) 0.063(2) Uani 1 1 d .
H36A H 0.3259 1.2844 0.9142 0.075 Uiso 1 1 calc R
C37 C 0.3629(11) 1.2933(7) 1.0370(6) 0.105(3) Uani 1 1 d .
H37A H 0.3060 1.2397 1.0322 0.157 Uiso 1 1 calc R
H37B H 0.3453 1.3305 1.0868 0.157 Uiso 1 1 calc R
H37C H 0.4713 1.2913 1.0362 0.157 Uiso 1 1 calc R
C38 C 0.3966(10) 1.4068(6) 0.9690(9) 0.123(5) Uani 1 1 d .
H38A H 0.3610 1.4235 0.9240 0.184 Uiso 1 1 calc R
H38B H 0.5048 1.4047 0.9674 0.184 Uiso 1 1 calc R
H38C H 0.3805 1.4454 1.0183 0.184 Uiso 1 1 calc R
C39 C -0.1198(7) 1.4400(3) 1.1047(4) 0.0432(14) Uani 1 1 d .
C40 C -0.0413(9) 1.5196(4) 1.1301(4) 0.0586(18) Uani 1 1 d .
H40A H 0.0402 1.5363 1.1026 0.070 Uiso 1 1 calc R
C41 C -0.0833(10) 1.5744(4) 1.1961(4) 0.069(2) Uani 1 1 d .
H41A H -0.0294 1.6278 1.2148 0.083 Uiso 1 1 calc R
C42 C -0.2077(10) 1.5477(4) 1.2336(4) 0.068(2) Uani 1 1 d .
H42A H -0.2403 1.5852 1.2763 0.082 Uiso 1 1 calc R
C43 C -0.2381(7) 1.4184(4) 1.1491(4) 0.0455(15) Uani 1 1 d .
H43A H -0.2885 1.3642 1.1341 0.055 Uiso 1 1 calc R

loop_
_atom_site_aniso_label
_atom_site_aniso_U_11
_atom_site_aniso_U_22
_atom_site_aniso_U_33
_atom_site_aniso_U_23
_atom_site_aniso_U_13
_atom_site_aniso_U_12
Zn 0.0732(6) 0.0452(4) 0.0374(4) 0.0004(3) 0.0209(4) 0.0218(4)
I1 0.0950(5) 0.1146(5) 0.0542(3) -0.0097(3) -0.0092(3) 0.0528(4)
I2 0.1709(7) 0.0491(3) 0.0736(4) 0.0151(3) 0.0421(4) 0.0272(3)
N1 0.060(3) 0.043(3) 0.043(3) 0.006(2) 0.019(3) 0.025(3)
N2 0.053(3) 0.040(3) 0.042(3) -0.005(2) 0.013(2) 0.016(2)
N3 0.045(3) 0.034(2) 0.038(3) -0.003(2) 0.010(2) 0.011(2)
N4 0.040(3) 0.041(3) 0.032(3) -0.006(2) 0.010(2) 0.013(2)
N5 0.075(4) 0.043(3) 0.039(3) 0.000(2) 0.018(3) 0.024(3)
C1 0.072(5) 0.050(4) 0.054(4) 0.006(3) 0.016(4) 0.029(3)
C2 0.083(6) 0.069(5) 0.048(4) 0.013(4) 0.003(4) 0.041(4)
C3 0.068(5) 0.055(4) 0.042(4) 0.003(3) 0.004(3) 0.022(3)
C4 0.047(4) 0.040(3) 0.038(3) 0.005(3) 0.018(3) 0.017(3)
C5 0.056(4) 0.041(3) 0.036(3) 0.003(3) 0.011(3) 0.020(3)
C6 0.049(4) 0.043(3) 0.030(3) 0.005(2) 0.015(3) 0.017(3)
C7 0.044(4) 0.044(3) 0.037(3) -0.002(3) 0.003(3) 0.014(3)
C8 0.046(4) 0.041(3) 0.054(4) -0.012(3) 0.004(3) 0.011(3)
C9 0.052(4) 0.038(3) 0.040(3) -0.005(3) 0.014(3) 0.016(3)
C10 0.047(4) 0.044(3) 0.043(4) -0.002(3) 0.014(3) 0.017(3)
C11 0.048(4) 0.039(3) 0.042(3) -0.007(3) 0.010(3) 0.011(3)
C12 0.061(5) 0.064(5) 0.110(8) -0.036(5) -0.018(5) 0.012(4)
C13 0.158(13) 0.180(14) 0.158(13) 0.025(11) -0.013(11) -0.118(12)
C14 0.256(19) 0.164(13) 0.113(11) -0.003(9) -0.092(13) -0.093(13)
C15 0.049(4) 0.064(4) 0.076(6) -0.012(4) -0.004(4) 0.021(4)
C16 0.086(9) 0.36(2) 0.146(13) 0.141(15) -0.011(8) 0.058(11)
C17 0.046(6) 0.135(11) 0.31(2) 0.057(12) -0.001(9) 0.012(6)
C18 0.120(7) 0.055(4) 0.077(5) 0.031(4) 0.055(5) 0.051(4)
C19 0.053(4) 0.041(3) 0.049(4) 0.000(3) 0.016(3) 0.016(3)
C20 0.040(3) 0.035(3) 0.037(3) -0.007(2) 0.010(3) 0.012(2)
C21 0.065(5) 0.054(4) 0.041(4) 0.000(3) 0.026(3) 0.020(3)
C22 0.099(6) 0.057(4) 0.050(4) 0.023(3) 0.034(4) 0.035(4)
C23 0.068(4) 0.037(3) 0.045(4) -0.001(3) 0.014(3) 0.023(3)
C24 0.037(3) 0.037(3) 0.031(3) -0.008(2) 0.008(2) 0.007(2)
C25 0.112(7) 0.059(4) 0.044(4) 0.007(3) 0.034(4) 0.036(4)
C26 0.041(4) 0.041(3) 0.036(3) -0.005(3) 0.008(3) 0.004(3)
C27 0.043(4) 0.038(3) 0.036(3) -0.004(2) 0.011(3) 0.014(3)
C28 0.038(4) 0.051(3) 0.039(3) -0.009(3) 0.007(3) 0.013(3)
C29 0.037(4) 0.059(4) 0.039(3) -0.011(3) 0.002(3) 0.013(3)
C30 0.043(4) 0.045(3) 0.035(3) -0.005(3) 0.010(3) 0.015(3)
C31 0.039(4) 0.057(4) 0.045(4) -0.012(3) 0.008(3) 0.013(3)
C32 0.034(3) 0.054(4) 0.042(4) -0.012(3) 0.006(3) 0.010(3)
C33 0.047(4) 0.087(6) 0.062(5) -0.034(4) 0.003(4) 0.011(4)
C34 0.199(16) 0.101(9) 0.232(19) 0.006(10) -0.109(15) -0.067(10)
C35 0.083(7) 0.156(10) 0.076(7) -0.020(6) -0.027(6) 0.023(7)
C36 0.037(4) 0.070(5) 0.059(4) -0.023(4) 0.004(3) 0.017(3)
C37 0.070(6) 0.134(9) 0.102(8) 0.007(6) -0.006(5) 0.043(6)
C38 0.041(5) 0.084(7) 0.222(14) 0.009(7) 0.029(6) 0.009(4)
C39 0.050(4) 0.040(3) 0.037(3) -0.001(3) 0.010(3) 0.018(3)
C40 0.072(5) 0.050(4) 0.049(4) 0.000(3) 0.024(3) 0.014(3)
C41 0.105(6) 0.039(4) 0.055(4) -0.004(3) 0.035(4) 0.011(4)
C42 0.102(6) 0.043(4) 0.056(4) 0.000(3) 0.039(4) 0.022(4)
C43 0.057(4) 0.038(3) 0.038(3) -0.002(3) 0.013(3) 0.019(3)

loop_
_atom_type_symbol
_atom_type_description
_atom_type_scat_dispersion_real
_atom_type_scat_dispersion_imag
_atom_type_scat_source
C C 0.0033 0.0016 'International Tables Vol C Tables 4.2.6.8 and 6.1.1.4'
H H 0.0000 0.0000 'International Tables Vol C Tables 4.2.6.8 and 6.1.1.4'
N N 0.0061 0.0033 'International Tables Vol C Tables 4.2.6.8 and 6.1.1.4'
Zn Zn 0.2839 1.4301 'International Tables Vol C Tables 4.2.6.8 and 6.1.1.4'
I I -0.4742 1.8119 'International Tables Vol C Tables 4.2.6.8 and 6.1.1.4'

loop_
_geom_angle_atom_site_label_1
_geom_angle_atom_site_label_2
_geom_angle_atom_site_label_3
_geom_angle
_geom_angle_site_symmetry_1
_geom_angle_site_symmetry_3
N5 Zn N1 100.4(2) 1_644 .
N5 Zn I2 107.60(14) 1_644 .
N1 Zn I2 111.15(14) . .
N5 Zn I1 109.67(15) 1_644 .
N1 Zn I1 104.11(14) . .
I2 Zn I1 121.82(4) . .
C5 N1 C1 116.6(5) . .
C5 N1 Zn 119.3(4) . .
C1 N1 Zn 124.0(4) . .
C19 N2 C9 121.8(6) . .
C20 N3 C24 117.4(5) . .
C26 N4 C27 123.8(5) . .
C43 N5 C42 117.5(6) . .
C43 N5 Zn 122.8(5) . 1_466
C42 N5 Zn 119.6(4) . 1_466
N1 C1 C2 122.6(6) . .
N1 C1 H1A 118.7 . .
C2 C1 H1A 118.7 . .
C1 C2 C3 119.7(6) . .
C1 C2 H2A 120.1 . .
C3 C2 H2A 120.1 . .
C4 C3 C2 118.4(6) . .
C4 C3 H3A 120.8 . .
C2 C3 H3A 120.8 . .
C5 C4 C3 116.7(5) . .
C5 C4 C6 120.5(6) . .
C3 C4 C6 122.8(5) . .
N1 C5 C4 125.9(6) . .
N1 C5 H5A 117.0 . .
C4 C5 H5A 117.0 . .
C7 C6 C11 118.6(5) . .
C7 C6 C4 122.1(6) . .
C11 C6 C4 119.3(5) . .
C6 C7 C8 122.3(6) . .
C6 C7 H7A 118.9 . .
C8 C7 H7A 118.9 . .
C7 C8 C9 118.2(5) . .
C7 C8 C12 121.3(6) . .
C9 C8 C12 120.5(6) . .
C8 C9 C10 121.8(5) . .
C8 C9 N2 121.2(5) . .
C10 C9 N2 116.9(6) . .
C11 C10 C9 116.6(6) . .
C11 C10 C15 121.1(6) . .
C9 C10 C15 122.3(5) . .
C10 C11 C6 122.6(6) . .
C10 C11 H11A 118.7 . .
C6 C11 H11A 118.7 . .
C14 C12 C8 114.0(9) . .
C14 C12 C13 112.6(11) . .
C8 C12 C13 109.2(9) . .
C14 C12 H12A 106.9 . .
C8 C12 H12A 106.9 . .
C13 C12 H12A 106.9 . .
C12 C13 H13A 109.5 . .
C12 C13 H13B 109.5 . .
H13A C13 H13B 109.5 . .
C12 C13 H13C 109.5 . .
H13A C13 H13C 109.5 . .
H13B C13 H13C 109.5 . .
C12 C14 H14A 109.5 . .
C12 C14 H14B 109.5 . .
H14A C14 H14B 109.5 . .
C12 C14 H14C 109.5 . .
H14A C14 H14C 109.5 . .
H14B C14 H14C 109.5 . .
C16 C15 C10 112.5(8) . .
C16 C15 C17 109.1(10) . .
C10 C15 C17 114.1(7) . .
C16 C15 H15A 106.9 . .
C10 C15 H15A 106.9 . .
C17 C15 H15A 106.9 . .
C15 C16 H16A 109.5 . .
C15 C16 H16B 109.5 . .
H16A C16 H16B 109.5 . .
C15 C16 H16C 109.5 . .
H16A C16 H16C 109.5 . .
H16B C16 H16C 109.5 . .
C15 C17 H17A 109.5 . .
C15 C17 H17B 109.5 . .
H17A C17 H17B 109.5 . .
C15 C17 H17C 109.5 . .
H17A C17 H17C 109.5 . .
H17B C17 H17C 109.5 . .
C19 C18 H18A 109.5 . .
C19 C18 H18B 109.5 . .
H18A C18 H18B 109.5 . .
C19 C18 H18C 109.5 . .
H18A C18 H18C 109.5 . .
H18B C18 H18C 109.5 . .
N2 C19 C18 125.6(6) . .
N2 C19 C20 116.8(6) . .
C18 C19 C20 117.5(5) . .
N3 C20 C21 123.5(5) . .
N3 C20 C19 115.4(5) . .
C21 C20 C19 121.1(5) . .
C22 C21 C20 118.2(6) . .
C22 C21 H21A 120.9 . .
C20 C21 H21A 120.9 . .
C21 C22 C23 119.3(6) . .
C21 C22 H22A 120.4 . .
C23 C22 H22A 120.4 . .
C22 C23 C24 120.1(6) . .
C22 C23 H23A 120.0 . .
C24 C23 H23A 120.0 . .
N3 C24 C23 121.6(5) . .
N3 C24 C26 116.3(5) . .
C23 C24 C26 122.0(5) . .
C26 C25 H25A 109.5 . .
C26 C25 H25B 109.5 . .
H25A C25 H25B 109.5 . .
C26 C25 H25C 109.5 . .
H25A C25 H25C 109.5 . .
H25B C25 H25C 109.5 . .
N4 C26 C24 116.7(6) . .
N4 C26 C25 125.1(6) . .
C24 C26 C25 118.1(5) . .
C28 C27 C32 121.0(5) . .
C28 C27 N4 119.7(5) . .
C32 C27 N4 118.4(5) . .
C27 C28 C29 118.4(5) . .
C27 C28 C36 122.5(5) . .
C29 C28 C36 119.1(5) . .
C30 C29 C28 122.4(6) . .
C30 C29 H29A 118.8 . .
C28 C29 H29A 118.8 . .
C31 C30 C29 118.0(5) . .
C31 C30 C39 123.5(6) . .
C29 C30 C39 118.5(5) . .
C30 C31 C32 121.7(6) . .
C30 C31 H31A 119.1 . .
C32 C31 H31A 119.1 . .
C31 C32 C27 118.4(5) . .
C31 C32 C33 120.8(6) . .
C27 C32 C33 120.7(5) . .
C35 C33 C34 111.5(10) . .
C35 C33 C32 113.7(7) . .
C34 C33 C32 109.8(8) . .
C35 C33 H33A 107.2 . .
C34 C33 H33A 107.2 . .
C32 C33 H33A 107.2 . .
C33 C34 H34A 109.5 . .
C33 C34 H34B 109.5 . .
H34A C34 H34B 109.5 . .
C33 C34 H34C 109.5 . .
H34A C34 H34C 109.5 . .
H34B C34 H34C 109.5 . .
C33 C35 H35A 109.5 . .
C33 C35 H35B 109.5 . .
H35A C35 H35B 109.5 . .
C33 C35 H35C 109.5 . .
H35A C35 H35C 109.5 . .
H35B C35 H35C 109.5 . .
C38 C36 C28 110.8(6) . .
C38 C36 C37 111.2(8) . .
C28 C36 C37 109.2(7) . .
C38 C36 H36A 108.5 . .
C28 C36 H36A 108.5 . .
C37 C36 H36A 108.5 . .
C36 C37 H37A 109.5 . .
C36 C37 H37B 109.5 . .
H37A C37 H37B 109.5 . .
C36 C37 H37C 109.5 . .
H37A C37 H37C 109.5 . .
H37B C37 H37C 109.5 . .
C36 C38 H38A 109.5 . .
C36 C38 H38B 109.5 . .
H38A C38 H38B 109.5 . .
C36 C38 H38C 109.5 . .
H38A C38 H38C 109.5 . .
H38B C38 H38C 109.5 . .
C40 C39 C43 117.2(5) . .
C40 C39 C30 120.6(6) . .
C43 C39 C30 122.2(5) . .
C41 C40 C39 120.2(7) . .
C41 C40 H40A 119.9 . .
C39 C40 H40A 119.9 . .
C40 C41 C42 118.0(7) . .
C40 C41 H41A 121.0 . .
C42 C41 H41A 121.0 . .
N5 C42 C41 123.1(6) . .
N5 C42 H42A 118.5 . .
C41 C42 H42A 118.5 . .
N5 C43 C39 124.0(6) . .
N5 C43 H43A 118.0 . .
C39 C43 H43A 118.0 . .

loop_
_geom_bond_atom_site_label_1
_geom_bond_atom_site_label_2
_geom_bond_distance
_geom_bond_site_symmetry_2
Zn N5 2.052(6) 1_644
Zn N1 2.071(5) .
Zn I2 2.5109(11) .
Zn I1 2.5534(11) .
N1 C5 1.327(7) .
N1 C1 1.337(8) .
N2 C19 1.263(8) .
N2 C9 1.423(7) .
N3 C20 1.337(7) .
N3 C24 1.348(7) .
N4 C26 1.271(7) .
N4 C27 1.419(7) .
N5 C43 1.322(7) .
N5 C42 1.341(9) .
N5 Zn 2.052(6) 1_466
C1 C2 1.362(10) .
C1 H1A 0.9300 .
C2 C3 1.397(9) .
C2 H2A 0.9300 .
C3 C4 1.385(9) .
C3 H3A 0.9300 .
C4 C5 1.372(8) .
C4 C6 1.486(8) .
C5 H5A 0.9300 .
C6 C7 1.365(8) .
C6 C11 1.389(8) .
C7 C8 1.385(8) .
C7 H7A 0.9300 .
C8 C9 1.391(9) .
C8 C12 1.511(9) .
C9 C10 1.414(8) .
C10 C11 1.389(8) .
C10 C15 1.498(9) .
C11 H11A 0.9300 .
C12 C14 1.446(16) .
C12 C13 1.559(17) .
C12 H12A 0.9800 .
C13 H13A 0.9600 .
C13 H13B 0.9600 .
C13 H13C 0.9600 .
C14 H14A 0.9600 .
C14 H14B 0.9600 .
C14 H14C 0.9600 .
C15 C16 1.444(15) .
C15 C17 1.513(13) .
C15 H15A 0.9800 .
C16 H16A 0.9600 .
C16 H16B 0.9600 .
C16 H16C 0.9600 .
C17 H17A 0.9600 .
C17 H17B 0.9600 .
C17 H17C 0.9600 .
C18 C19 1.494(10) .
C18 H18A 0.9600 .
C18 H18B 0.9600 .
C18 H18C 0.9600 .
C19 C20 1.506(8) .
C20 C21 1.390(9) .
C21 C22 1.357(9) .
C21 H21A 0.9300 .
C22 C23 1.370(9) .
C22 H22A 0.9300 .
C23 C24 1.376(9) .
C23 H23A 0.9300 .
C24 C26 1.479(8) .
C25 C26 1.496(9) .
C25 H25A 0.9600 .
C25 H25B 0.9600 .
C25 H25C 0.9600 .
C27 C28 1.379(8) .
C27 C32 1.402(8) .
C28 C29 1.387(8) .
C28 C36 1.517(9) .
C29 C30 1.387(8) .
C29 H29A 0.9300 .
C30 C31 1.377(8) .
C30 C39 1.484(8) .
C31 C32 1.394(8) .
C31 H31A 0.9300 .
C32 C33 1.525(9) .
C33 C35 1.488(13) .
C33 C34 1.495(16) .
C33 H33A 0.9800 .
C34 H34A 0.9600 .
C34 H34B 0.9600 .
C34 H34C 0.9600 .
C35 H35A 0.9600 .
C35 H35B 0.9600 .
C35 H35C 0.9600 .
C36 C38 1.511(12) .
C36 C37 1.569(13) .
C36 H36A 0.9800 .
C37 H37A 0.9600 .
C37 H37B 0.9600 .
C37 H37C 0.9600 .
C38 H38A 0.9600 .
C38 H38B 0.9600 .
C38 H38C 0.9600 .
C39 C40 1.379(9) .
C39 C43 1.386(9) .
C40 C41 1.376(9) .
C40 H40A 0.9300 .
C41 C42 1.378(11) .
C41 H41A 0.9300 .
C42 H42A 0.9300 .
C43 H43A 0.9300 .

loop_
_geom_torsion_atom_site_label_1
_geom_torsion_atom_site_label_2
_geom_torsion_atom_site_label_3
_geom_torsion_atom_site_label_4
_geom_torsion
_geom_torsion_site_symmetry_1
N5 Zn N1 C5 90.2(5) 1_644
I2 Zn N1 C5 -156.2(4) .
I1 Zn N1 C5 -23.4(5) .
N5 Zn N1 C1 -93.4(6) 1_644
I2 Zn N1 C1 20.3(6) .
I1 Zn N1 C1 153.1(5) .
C5 N1 C1 C2 -1.8(11) .
Zn N1 C1 C2 -178.4(6) .
N1 C1 C2 C3 3.3(12) .
C1 C2 C3 C4 -2.6(12) .
C2 C3 C4 C5 0.7(10) .
C2 C3 C4 C6 178.5(7) .
C1 N1 C5 C4 -0.2(10) .
Zn N1 C5 C4 176.5(5) .
C3 C4 C5 N1 0.7(10) .
C6 C4 C5 N1 -177.1(6) .
C5 C4 C6 C7 -141.8(6) .
C3 C4 C6 C7 40.5(9) .
C5 C4 C6 C11 36.6(9) .
C3 C4 C6 C11 -141.1(7) .
C11 C6 C7 C8 0.7(10) .
C4 C6 C7 C8 179.1(6) .
C6 C7 C8 C9 -0.2(10) .
C6 C7 C8 C12 -179.7(8) .
C7 C8 C9 C10 -0.2(10) .
C12 C8 C9 C10 179.3(8) .
C7 C8 C9 N2 -176.1(6) .
C12 C8 C9 N2 3.5(11) .
C19 N2 C9 C8 -92.1(8) .
C19 N2 C9 C10 91.9(8) .
C8 C9 C10 C11 0.1(10) .
N2 C9 C10 C11 176.1(6) .
C8 C9 C10 C15 -178.8(7) .
N2 C9 C10 C15 -2.7(10) .
C9 C10 C11 C6 0.5(10) .
C15 C10 C11 C6 179.3(6) .
C7 C6 C11 C10 -0.9(10) .
C4 C6 C11 C10 -179.4(6) .
C7 C8 C12 C14 -53.3(14) .
C9 C8 C12 C14 127.2(12) .
C7 C8 C12 C13 73.6(12) .
C9 C8 C12 C13 -105.9(10) .
C11 C10 C15 C16 -84.0(12) .
C9 C10 C15 C16 94.7(11) .
C11 C10 C15 C17 41.0(12) .
C9 C10 C15 C17 -140.3(10) .
C9 N2 C19 C18 1.9(11) .
C9 N2 C19 C20 -179.6(5) .
C24 N3 C20 C21 -0.1(9) .
C24 N3 C20 C19 -178.2(5) .
N2 C19 C20 N3 -178.8(6) .
C18 C19 C20 N3 -0.2(9) .
N2 C19 C20 C21 3.0(9) .
C18 C19 C20 C21 -178.4(7) .
N3 C20 C21 C22 1.3(10) .
C19 C20 C21 C22 179.4(7) .
C20 C21 C22 C23 -2.2(11) .
C21 C22 C23 C24 1.9(11) .
C20 N3 C24 C23 -0.3(8) .
C20 N3 C24 C26 -177.8(5) .
C22 C23 C24 N3 -0.6(10) .
C22 C23 C24 C26 176.8(6) .
C27 N4 C26 C24 -171.3(5) .
C27 N4 C26 C25 5.5(10) .
N3 C24 C26 N4 -179.4(5) .
C23 C24 C26 N4 3.1(9) .
N3 C24 C26 C25 3.6(8) .
C23 C24 C26 C25 -173.9(6) .
C26 N4 C27 C28 80.8(8) .
C26 N4 C27 C32 -109.7(7) .
C32 C27 C28 C29 -1.4(10) .
N4 C27 C28 C29 167.8(6) .
C32 C27 C28 C36 179.7(7) .
N4 C27 C28 C36 -11.1(10) .
C27 C28 C29 C30 0.7(11) .
C36 C28 C29 C30 179.6(7) .
C28 C29 C30 C31 1.6(11) .
C28 C29 C30 C39 -177.2(6) .
C29 C30 C31 C32 -3.1(11) .
C39 C30 C31 C32 175.6(6) .
C30 C31 C32 C27 2.3(11) .
C30 C31 C32 C33 -177.2(7) .
C28 C27 C32 C31 0.0(10) .
N4 C27 C32 C31 -169.3(6) .
C28 C27 C32 C33 179.5(7) .
N4 C27 C32 C33 10.2(10) .
C31 C32 C33 C35 43.6(12) .
C27 C32 C33 C35 -135.8(8) .
C31 C32 C33 C34 -82.1(12) .
C27 C32 C33 C34 98.5(11) .
C27 C28 C36 C38 119.1(9) .
C29 C28 C36 C38 -59.8(10) .
C27 C28 C36 C37 -118.2(8) .
C29 C28 C36 C37 62.9(9) .
C31 C30 C39 C40 -131.9(7) .
C29 C30 C39 C40 46.7(9) .
C31 C30 C39 C43 50.4(10) .
C29 C30 C39 C43 -131.0(7) .
C43 C39 C40 C41 -1.2(10) .
C30 C39 C40 C41 -179.0(7) .
C39 C40 C41 C42 -1.9(12) .
C43 N5 C42 C41 -1.9(11) .
Zn N5 C42 C41 174.9(7) 1_466
C40 C41 C42 N5 3.6(13) .
C42 N5 C43 C39 -1.6(10) .
Zn N5 C43 C39 -178.3(5) 1_466
C40 C39 C43 N5 3.1(10) .
C30 C39 C43 N5 -179.1(6) .

loop_
_platon_squeeze_void_nr
_platon_squeeze_void_average_x
_platon_squeeze_void_average_y
_platon_squeeze_void_average_z
_platon_squeeze_void_volume
_platon_squeeze_void_count_electrons
1 -0.013 0.000 0.000 476.9 63.4
